data_7031922
loop_
_publ_author_name
'Shu, Yao'
'Lei, Hao'
'Tan, Ying Ning'
'Meng, Miao'
'Zhang, Xiao Chun'
'Liu, Chun Y.'

_publ_section_title
;
 Tuning the electronic coupling in Mo2-Mo2 systems by variation of the
 coordinating atoms of the bridging ligands.
;
_journal_issue 39
_journal_name_full 'Dalton transactions (Cambridge, England : 2003)'
_journal_page_first 14756
_journal_page_last 14765
_journal_paper_doi 10.1039/c4dt00786g
_journal_volume 43
_journal_year 2014
_chemical_formula_moiety '[Mo2(C15H15N2O2)3]2(ONHCC6H4CONH) 6(C4H8O)'
_chemical_formula_sum 'C122 H144 Mo4 N14 O20'
_chemical_formula_weight 2510.33
_chemical_name_systematic
; 
 ? 
;
_space_group_IT_number 14
_symmetry_cell_setting monoclinic
_symmetry_space_group_name_Hall '-P 2ybc'
_symmetry_space_group_name_H-M 'P 1 21/c 1'
_atom_sites_solution_hydrogens geom
_atom_sites_solution_primary direct
_atom_sites_solution_secondary difmap
_audit_creation_method SHELXL-97
_cell_angle_alpha 90.00
_cell_angle_beta 107.273(2)
_cell_angle_gamma 90.00
_cell_formula_units_Z 2
_cell_length_a 19.8102(3)
_cell_length_b 18.2488(2)
_cell_length_c 17.1298(3)
_cell_measurement_reflns_used 9848
_cell_measurement_temperature 149(2)
_cell_measurement_theta_max 65.9507
_cell_measurement_theta_min 2.3337
_cell_volume 5913.35(16)
_computing_molecular_graphics XP
_computing_publication_material XCIF
_computing_structure_refinement 'SHELXL-97 (Sheldrick, 1997)'
_computing_structure_solution 'SHELXS-97 (Sheldrick, 1990)'
_diffrn_ambient_temperature 149(2)
_diffrn_detector_area_resol_mean 8.2417
_diffrn_measured_fraction_theta_full 0.972
_diffrn_measured_fraction_theta_max 0.972
_diffrn_measurement_device_type 'Xcalibur, Onyx, Nova'
_diffrn_measurement_method '\w scans'
_diffrn_radiation_monochromator graphite
_diffrn_radiation_source 'fine-focus sealed tube'
_diffrn_radiation_type CuK\a
_diffrn_radiation_wavelength 1.54178
_diffrn_reflns_av_R_equivalents 0.0346
_diffrn_reflns_av_sigmaI/netI 0.0398
_diffrn_reflns_limit_h_max 23
_diffrn_reflns_limit_h_min -22
_diffrn_reflns_limit_k_max 21
_diffrn_reflns_limit_k_min -15
_diffrn_reflns_limit_l_max 16
_diffrn_reflns_limit_l_min -20
_diffrn_reflns_number 22806
_diffrn_reflns_theta_full 66.05
_diffrn_reflns_theta_max 66.05
_diffrn_reflns_theta_min 2.34
_diffrn_standards_number 23298
_exptl_absorpt_coefficient_mu 3.989
_exptl_absorpt_correction_T_max 1.00000
_exptl_absorpt_correction_T_min 0.68180
_exptl_absorpt_correction_type multi-scan
_exptl_absorpt_process_details
;
CrysAlisPro, Agilent Technologies,
Version 1.171.36.21 (release 14-08-2012 CrysAlis171 .NET)
(compiled Sep 14 2012,17:21:16)
Empirical absorption correction using spherical harmonics,
 implemented in SCALE3 ABSPACK scaling algorithm.
;
_exptl_crystal_colour RED
_exptl_crystal_density_diffrn 1.401
_exptl_crystal_density_method 'not measured'
_exptl_crystal_description NEEDLE
_exptl_crystal_F_000 2572
_exptl_crystal_size_max 0.3
_exptl_crystal_size_mid 0.1
_exptl_crystal_size_min 0.05
_refine_diff_density_max 2.072
_refine_diff_density_min -0.566
_refine_diff_density_rms 0.085
_refine_ls_extinction_method none
_refine_ls_goodness_of_fit_ref 1.070
_refine_ls_hydrogen_treatment mixed
_refine_ls_matrix_type full
_refine_ls_number_parameters 728
_refine_ls_number_reflns 10027
_refine_ls_number_restraints 201
_refine_ls_restrained_S_all 1.082
_refine_ls_R_factor_all 0.0622
_refine_ls_R_factor_gt 0.0484
_refine_ls_shift/su_max 0.001
_refine_ls_shift/su_mean 0.000
_refine_ls_structure_factor_coef Fsqd
_refine_ls_weighting_details 'calc w=1/[\s^2^(Fo^2^)+(0.0725P)^2^+3.0903P] where P=(Fo^2^+2Fc^2^)/3'
_refine_ls_weighting_scheme calc
_refine_ls_wR_factor_gt 0.1234
_refine_ls_wR_factor_ref 0.1363
_reflns_number_gt 8029
_reflns_number_total 10027
_reflns_threshold_expression >2sigma(I)
_cod_data_source_file c4dt00786g2.cif
_cod_data_source_block ON-ph-ON
_cod_depositor_comments 'Adding full bibliography for 7031922--7031923.cif.'
_cod_original_cell_volume 5913.35(15)
_cod_original_sg_symbol_H-M P2(1)/c
_cod_database_code 7031922

loop_
_symmetry_equiv_pos_as_xyz
'x, y, z'
'-x, y+1/2, -z+1/2'
'-x, -y, -z'
'x, -y-1/2, z-1/2'

loop_
_atom_site_label
_atom_site_type_symbol
_atom_site_fract_x
_atom_site_fract_y
_atom_site_fract_z
_atom_site_U_iso_or_equiv
_atom_site_adp_type
_atom_site_occupancy
_atom_site_symmetry_multiplicity
_atom_site_calc_flag
_atom_site_refinement_flags
_atom_site_disorder_assembly
_atom_site_disorder_group
Mo1 Mo 0.252472(17) 0.543558(17) 0.717406(19) 0.04393(12) Uani 1 1 d . . .
Mo2 Mo 0.335203(17) 0.532363(17) 0.665905(19) 0.04324(12) Uani 1 1 d . . .
N7 N 0.32645(17) 0.53565(17) 0.83755(19) 0.0416(7) Uani 1 1 d . . .
H7A H 0.3127 0.5421 0.8802 0.050 Uiso 1 1 calc R . .
N4 N 0.26594(17) 0.54360(17) 0.54412(19) 0.0417(7) Uani 1 1 d . . .
N3 N 0.17428(17) 0.55028(17) 0.5996(2) 0.0422(7) Uani 1 1 d . . .
N5 N 0.26385(19) 0.66154(19) 0.7225(2) 0.0494(8) Uani 1 1 d . . .
N2 N 0.32640(18) 0.41556(19) 0.6608(2) 0.0488(8) Uani 1 1 d . . .
N1 N 0.23995(18) 0.4257(2) 0.7246(2) 0.0509(8) Uani 1 1 d . . .
N6 N 0.36009(18) 0.64683(19) 0.6753(2) 0.0489(8) Uani 1 1 d . . .
O7 O 0.41252(14) 0.51750(15) 0.78052(16) 0.0474(6) Uani 1 1 d . . .
O3 O -0.11276(16) 0.59571(18) 0.5614(2) 0.0674(9) Uani 1 1 d . . .
O4 O 0.3541(3) 0.5234(2) 0.2639(3) 0.0930(13) Uani 1 1 d . . .
O2 O 0.5356(2) 0.2631(2) 0.5710(2) 0.0836(11) Uani 1 1 d . . .
O1 O 0.0688(2) 0.2855(3) 0.8871(4) 0.1127(17) Uani 1 1 d . . .
O5 O 0.10194(18) 0.85289(19) 0.8484(2) 0.0724(9) Uani 1 1 d . . .
C2 C 0.1971(2) 0.5501(2) 0.5349(2) 0.0446(9) Uani 1 1 d . . .
H2A H 0.1652 0.5545 0.4829 0.053 Uiso 1 1 calc R . .
C4 C 0.3921(2) 0.5211(2) 0.8449(2) 0.0442(9) Uani 1 1 d . . .
C1 C 0.2831(2) 0.3851(3) 0.6969(3) 0.0575(12) Uani 1 1 d . . .
H1A H 0.2830 0.3345 0.7030 0.069 Uiso 1 1 calc R . .
C3 C 0.3178(2) 0.6893(2) 0.7027(3) 0.0495(10) Uani 1 1 d . . .
H3A H 0.3264 0.7395 0.7080 0.059 Uiso 1 1 calc R . .
C40 C 0.2879(2) 0.5386(2) 0.4723(2) 0.0458(9) Uani 1 1 d . . .
C5 C 0.4468(2) 0.5099(2) 0.9254(2) 0.0448(9) Uani 1 1 d . . .
C20 C 0.3780(2) 0.3725(2) 0.6385(3) 0.0527(10) Uani 1 1 d . . .
C6 C 0.4308(2) 0.5101(3) 0.9984(3) 0.0550(11) Uani 1 1 d . . .
H6A H 0.3843 0.5168 0.9985 0.066 Uiso 1 1 calc R . .
C7 C 0.5168(2) 0.4997(3) 0.9288(3) 0.0541(10) Uani 1 1 d . . .
H7B H 0.5289 0.4994 0.8803 0.065 Uiso 1 1 calc R . .
C32 C -0.0043(2) 0.5397(2) 0.6258(3) 0.0574(11) Uani 1 1 d . . .
H32A H -0.0264 0.5154 0.6592 0.069 Uiso 1 1 calc R . .
C60 C 0.4200(2) 0.6780(2) 0.6587(3) 0.0497(10) Uani 1 1 d . A .
C10 C 0.1960(2) 0.3898(3) 0.7659(3) 0.0585(12) Uani 1 1 d . . .
C33 C 0.0624(2) 0.6122(2) 0.5291(3) 0.0524(10) Uani 1 1 d . . .
H33A H 0.0849 0.6378 0.4969 0.063 Uiso 1 1 calc R . .
C30 C 0.1008(2) 0.5628(2) 0.5869(2) 0.0457(9) Uani 1 1 d . . .
C31 C 0.0664(2) 0.5273(2) 0.6354(3) 0.0522(10) Uani 1 1 d . . .
H31A H 0.0913 0.4944 0.6750 0.063 Uiso 1 1 calc R . .
C62 C 0.4831(3) 0.7748(3) 0.6167(3) 0.0640(12) Uani 1 1 d . A .
H62A H 0.4841 0.8227 0.5984 0.077 Uiso 1 1 calc R . .
C34 C -0.0092(2) 0.6241(2) 0.5185(3) 0.0558(11) Uani 1 1 d . . .
H34A H -0.0345 0.6566 0.4786 0.067 Uiso 1 1 calc R . .
C61 C 0.4216(2) 0.7478(3) 0.6284(3) 0.0576(11) Uani 1 1 d . . .
H61A H 0.3812 0.7768 0.6159 0.069 Uiso 1 1 calc R . .
C41 C 0.3482(2) 0.5762(2) 0.4690(3) 0.0533(10) Uani 1 1 d . . .
H41A H 0.3729 0.6046 0.5134 0.064 Uiso 1 1 calc R . .
C43 C 0.3357(3) 0.5301(3) 0.3345(3) 0.0645(13) Uani 1 1 d . . .
C63 C 0.5429(3) 0.7323(3) 0.6317(3) 0.0658(13) Uani 1 1 d . . .
C44 C 0.2527(3) 0.4951(3) 0.4055(3) 0.0569(11) Uani 1 1 d . . .
H44A H 0.2132 0.4681 0.4069 0.068 Uiso 1 1 calc R . .
C35 C -0.0425(2) 0.5881(2) 0.5669(3) 0.0527(10) Uani 1 1 d . . .
C23 C 0.4818(3) 0.2954(3) 0.5947(3) 0.0641(12) Uani 1 1 d . . .
C64 C 0.5416(3) 0.6612(3) 0.6595(3) 0.0623(12) Uani 1 1 d . A .
H64A H 0.5814 0.6315 0.6688 0.075 Uiso 1 1 calc R . .
C42 C 0.3718(3) 0.5720(3) 0.4009(3) 0.0611(12) Uani 1 1 d . . .
H42A H 0.4122 0.5976 0.3998 0.073 Uiso 1 1 calc R . .
C65 C 0.4807(2) 0.6349(3) 0.6733(3) 0.0552(11) Uani 1 1 d . . .
H65A H 0.4802 0.5874 0.6928 0.066 Uiso 1 1 calc R A .
C11 C 0.1716(3) 0.3177(3) 0.7473(4) 0.0738(15) Uani 1 1 d . . .
H11A H 0.1826 0.2919 0.7058 0.089 Uiso 1 1 calc R . .
C22 C 0.4620(3) 0.2737(3) 0.6605(3) 0.0658(13) Uani 1 1 d . . .
H22A H 0.4829 0.2328 0.6904 0.079 Uiso 1 1 calc R . .
C50 C 0.2229(2) 0.7101(2) 0.7545(3) 0.0512(10) Uani 1 1 d . . .
C21 C 0.4101(3) 0.3130(3) 0.6832(3) 0.0634(12) Uani 1 1 d . . .
H21A H 0.3974 0.2987 0.7290 0.076 Uiso 1 1 calc R . .
C51 C 0.2529(3) 0.7646(3) 0.8114(3) 0.0653(13) Uani 1 1 d . . .
H51A H 0.3018 0.7696 0.8303 0.078 Uiso 1 1 calc R . .
C53 C 0.1381(3) 0.8045(3) 0.8143(3) 0.0610(12) Uani 1 1 d . . .
C25 C 0.3994(3) 0.3941(3) 0.5723(3) 0.0659(13) Uani 1 1 d . . .
H25A H 0.3782 0.4346 0.5419 0.079 Uiso 1 1 calc R . .
C54 C 0.1074(3) 0.7512(3) 0.7584(3) 0.0658(13) Uani 1 1 d . . .
H54A H 0.0585 0.7463 0.7403 0.079 Uiso 1 1 calc R . .
C52 C 0.2107(3) 0.8111(3) 0.8398(3) 0.0700(14) Uani 1 1 d . . .
H52A H 0.2316 0.8477 0.8769 0.084 Uiso 1 1 calc R . .
C36 C -0.1555(3) 0.6360(3) 0.4931(3) 0.0724(14) Uani 1 1 d . . .
H36A H -0.2032 0.6378 0.4957 0.109 Uiso 1 1 calc R . .
H36B H -0.1546 0.6123 0.4434 0.109 Uiso 1 1 calc R . .
H36C H -0.1374 0.6849 0.4944 0.109 Uiso 1 1 calc R . .
C12 C 0.1772(3) 0.4262(3) 0.8260(3) 0.0645(12) Uani 1 1 d . . .
H12A H 0.1933 0.4739 0.8389 0.077 Uiso 1 1 calc R . .
C45 C 0.2763(3) 0.4919(3) 0.3375(3) 0.0685(13) Uani 1 1 d . . .
H45A H 0.2518 0.4636 0.2930 0.082 Uiso 1 1 calc R . .
C24 C 0.4514(3) 0.3567(3) 0.5507(3) 0.0765(15) Uani 1 1 d . . .
H24A H 0.4660 0.3726 0.5067 0.092 Uiso 1 1 calc R . .
C55 C 0.1500(3) 0.7043(3) 0.7289(3) 0.0619(12) Uani 1 1 d . . .
H55A H 0.1288 0.6684 0.6910 0.074 Uiso 1 1 calc R . .
C13 C 0.1349(3) 0.3944(3) 0.8682(4) 0.0749(15) Uani 1 1 d . . .
H13A H 0.1221 0.4208 0.9081 0.090 Uiso 1 1 calc R . .
C14 C 0.1121(3) 0.3233(4) 0.8507(4) 0.0816(17) Uani 1 1 d . . .
C26 C 0.5533(3) 0.1916(3) 0.5962(4) 0.0788(15) Uani 1 1 d . . .
H26A H 0.5908 0.1750 0.5759 0.118 Uiso 1 1 calc R . .
H26B H 0.5127 0.1606 0.5754 0.118 Uiso 1 1 calc R . .
H26C H 0.5684 0.1896 0.6549 0.118 Uiso 1 1 calc R . .
C15 C 0.1311(3) 0.2855(3) 0.7910(5) 0.089(2) Uani 1 1 d . . .
H15A H 0.1164 0.2373 0.7798 0.107 Uiso 1 1 calc R . .
C56 C 0.0273(3) 0.8476(3) 0.8200(4) 0.0770(15) Uani 1 1 d . . .
H56A H 0.0069 0.8829 0.8478 0.116 Uiso 1 1 calc R . .
H56B H 0.0131 0.7992 0.8307 0.116 Uiso 1 1 calc R . .
H56C H 0.0112 0.8569 0.7623 0.116 Uiso 1 1 calc R . .
C46 C 0.4098(4) 0.5695(4) 0.2565(5) 0.107(2) Uani 1 1 d . . .
H46A H 0.4186 0.5603 0.2052 0.160 Uiso 1 1 calc R . .
H46B H 0.4519 0.5594 0.3004 0.160 Uiso 1 1 calc R . .
H46C H 0.3966 0.6199 0.2590 0.160 Uiso 1 1 calc R . .
O6A O 0.5984(4) 0.7676(4) 0.6127(4) 0.073(2) Uiso 0.684(12) 1 d P A 1
C66A C 0.6636(5) 0.7241(5) 0.6319(6) 0.086(3) Uiso 0.684(12) 1 d P A 1
H66A H 0.6996 0.7514 0.6177 0.129 Uiso 0.684(12) 1 calc PR A 1
H66B H 0.6547 0.6792 0.6012 0.129 Uiso 0.684(12) 1 calc PR A 1
H66C H 0.6790 0.7131 0.6892 0.129 Uiso 0.684(12) 1 calc PR A 1
O6B O 0.6122(7) 0.7506(7) 0.6332(8) 0.054(4) Uiso 0.316(12) 1 d P A 2
C66B C 0.6131(10) 0.8296(10) 0.6063(12) 0.080(6) Uiso 0.316(12) 1 d P A 2
H66D H 0.6602 0.8429 0.6073 0.120 Uiso 0.316(12) 1 calc PR A 2
H66E H 0.5978 0.8609 0.6429 0.120 Uiso 0.316(12) 1 calc PR A 2
H66F H 0.5818 0.8351 0.5519 0.120 Uiso 0.316(12) 1 calc PR A 2
C16 C 0.0447(5) 0.3241(5) 0.9448(7) 0.145(4) Uani 1 1 d . . .
H16A H 0.0152 0.2927 0.9656 0.218 Uiso 1 1 calc R . .
H16B H 0.0181 0.3661 0.9192 0.218 Uiso 1 1 calc R . .
H16C H 0.0845 0.3398 0.9890 0.218 Uiso 1 1 calc R . .
O1S O 0.7605(3) 0.8025(4) 0.4021(4) 0.142(2) Uani 1 1 d D . .
C1S C 0.7273(3) 0.7946(3) 0.4655(4) 0.0883(17) Uani 1 1 d D . .
H2SA H 0.7629 0.7892 0.5180 0.106 Uiso 1 1 calc R . .
H2SB H 0.6976 0.7512 0.4557 0.106 Uiso 1 1 calc R . .
C2S C 0.6839(4) 0.8604(4) 0.4660(5) 0.117(3) Uani 1 1 d D . .
H1SA H 0.7099 0.8964 0.5051 0.141 Uiso 1 1 calc R . .
H1SB H 0.6407 0.8479 0.4785 0.141 Uiso 1 1 calc R . .
C3S C 0.6689(4) 0.8876(5) 0.3810(5) 0.137(3) Uani 1 1 d D . .
H4SA H 0.6260 0.8656 0.3458 0.165 Uiso 1 1 calc R . .
H4SB H 0.6635 0.9405 0.3790 0.165 Uiso 1 1 calc R . .
C4S C 0.7307(5) 0.8655(5) 0.3556(6) 0.142(3) Uani 1 1 d D . .
H3SA H 0.7164 0.8541 0.2977 0.170 Uiso 1 1 calc R . .
H3SB H 0.7651 0.9049 0.3658 0.170 Uiso 1 1 calc R . .
O2S O 0.2529(5) 0.5758(6) -0.0128(6) 0.129(3) Uani 0.60 1 d PD B 1
C5S C 0.2221(17) 0.6442(10) -0.0481(10) 0.31(2) Uani 0.60 1 d PD B 1
H5SA H 0.1862 0.6347 -0.0995 0.370 Uiso 0.60 1 calc PR B 1
H5SB H 0.2584 0.6744 -0.0594 0.370 Uiso 0.60 1 calc PR B 1
C6S C 0.1898(16) 0.6846(10) 0.0073(11) 0.26(2) Uani 0.60 1 d PD B 1
H6SA H 0.2043 0.7356 0.0128 0.314 Uiso 0.60 1 calc PR B 1
H6SB H 0.1386 0.6820 -0.0117 0.314 Uiso 0.60 1 calc PR B 1
C7S C 0.2187(15) 0.6445(8) 0.0849(8) 0.275(19) Uani 0.60 1 d PD B 1
H7SA H 0.1866 0.6463 0.1179 0.329 Uiso 0.60 1 calc PR B 1
H7SB H 0.2642 0.6641 0.1161 0.329 Uiso 0.60 1 calc PR B 1
C8S C 0.2257(9) 0.5684(6) 0.0567(8) 0.147(5) Uiso 0.60 1 d PD B 1
H8SA H 0.2581 0.5402 0.0998 0.177 Uiso 0.60 1 calc PR B 1
H8SB H 0.1802 0.5440 0.0407 0.177 Uiso 0.60 1 calc PR B 1
O3S O 0.2800(10) 0.6140(13) 0.0601(15) 0.197(8) Uiso 0.40 1 d PD C 2
C9S C 0.2317(12) 0.6134(15) 0.1098(13) 0.152(10) Uiso 0.40 1 d PD C 2
H9SA H 0.2533 0.6377 0.1616 0.182 Uiso 0.40 1 calc PR C 2
H9SB H 0.2209 0.5633 0.1208 0.182 Uiso 0.40 1 calc PR C 2
C10S C 0.1660(9) 0.6522(14) 0.0645(15) 0.143(10) Uiso 0.40 1 d PD C 2
H10A H 0.1433 0.6755 0.1011 0.172 Uiso 0.40 1 calc PR C 2
H10B H 0.1327 0.6200 0.0271 0.172 Uiso 0.40 1 calc PR C 2
C11S C 0.1973(14) 0.7066(12) 0.0208(17) 0.142(11) Uiso 0.40 1 d PD C 2
H11B H 0.2229 0.7445 0.0575 0.170 Uiso 0.40 1 calc PR C 2
H11C H 0.1614 0.7292 -0.0241 0.170 Uiso 0.40 1 calc PR C 2
C12S C 0.2461(14) 0.6596(15) -0.0096(14) 0.147(5) Uiso 0.40 1 d PD C 2
H12B H 0.2200 0.6301 -0.0559 0.177 Uiso 0.40 1 calc PR C 2
H12C H 0.2805 0.6892 -0.0256 0.177 Uiso 0.40 1 calc PR C 2
O4S O 0.0247(10) 0.1194(8) 0.6480(12) 0.224(6) Uiso 0.60 1 d PD D 1
C13S C 0.0949(11) 0.0928(10) 0.6929(17) 0.243(17) Uiso 0.60 1 d PD D 1
C14S C 0.0946(8) 0.0109(9) 0.6875(11) 0.145(7) Uiso 0.60 1 d PD D 1
C15S C 0.0451(9) 0.0031(9) 0.6039(10) 0.167(7) Uiso 0.60 1 d PD D 1
C16S C -0.0113(8) 0.0560(11) 0.6017(13) 0.185(8) Uiso 0.60 1 d PD D 1
O5S O 0.0185(12) -0.0121(9) 0.6601(16) 0.224(6) Uiso 0.40 1 d PD E 2
C20S C -0.0243(8) 0.0534(11) 0.6503(16) 0.130(7) Uiso 0.40 1 d PD E 2
C19S C 0.0229(8) 0.1152(8) 0.6862(13) 0.106(6) Uiso 0.40 1 d PD E 2
C18S C 0.0951(7) 0.0835(8) 0.7114(11) 0.076(4) Uiso 0.40 1 d PD E 2
C17S C 0.0880(12) 0.0150(14) 0.663(3) 0.28(3) Uiso 0.40 1 d PD E 2

loop_
_atom_site_aniso_label
_atom_site_aniso_U_11
_atom_site_aniso_U_22
_atom_site_aniso_U_33
_atom_site_aniso_U_23
_atom_site_aniso_U_13
_atom_site_aniso_U_12
Mo1 0.0428(2) 0.0437(2) 0.03868(19) 0.00173(13) 0.00203(14) -0.00120(13)
Mo2 0.04165(19) 0.04212(19) 0.03888(19) 0.00174(13) 0.00109(14) 0.00144(13)
N7 0.0377(17) 0.0526(19) 0.0307(16) -0.0004(13) 0.0044(13) -0.0034(14)
N4 0.0422(18) 0.0420(17) 0.0358(17) 0.0029(13) 0.0036(14) 0.0024(14)
N3 0.0396(17) 0.0404(17) 0.0405(18) 0.0020(13) 0.0027(14) -0.0010(14)
N5 0.053(2) 0.0432(18) 0.049(2) -0.0043(15) 0.0112(16) -0.0017(15)
N2 0.0474(19) 0.0481(19) 0.0442(19) 0.0017(15) 0.0031(15) 0.0004(16)
N1 0.0469(19) 0.050(2) 0.0469(19) 0.0105(16) 0.0012(15) -0.0018(16)
N6 0.0456(19) 0.0466(18) 0.050(2) -0.0006(15) 0.0069(15) -0.0011(15)
O7 0.0419(15) 0.0554(16) 0.0382(15) 0.0029(12) 0.0016(12) -0.0004(12)
O3 0.0436(17) 0.069(2) 0.083(2) 0.0082(17) 0.0095(16) -0.0013(15)
O4 0.109(3) 0.110(3) 0.076(3) -0.019(2) 0.051(2) -0.009(3)
O2 0.103(3) 0.065(2) 0.088(3) 0.0087(19) 0.035(2) 0.032(2)
O1 0.074(3) 0.099(3) 0.167(5) 0.067(3) 0.039(3) 0.000(2)
O5 0.060(2) 0.075(2) 0.079(2) -0.0344(18) 0.0165(17) -0.0024(17)
C2 0.044(2) 0.043(2) 0.039(2) 0.0023(16) 0.0006(17) 0.0034(17)
C4 0.047(2) 0.040(2) 0.040(2) 0.0031(16) 0.0050(18) -0.0004(17)
C1 0.055(3) 0.048(2) 0.054(3) 0.008(2) -0.008(2) 0.000(2)
C3 0.051(2) 0.043(2) 0.050(2) -0.0031(18) 0.0078(19) -0.0005(19)
C40 0.045(2) 0.046(2) 0.039(2) 0.0066(17) 0.0020(17) 0.0099(17)
C5 0.045(2) 0.043(2) 0.041(2) 0.0030(17) 0.0042(17) -0.0010(17)
C20 0.052(2) 0.040(2) 0.055(3) 0.0007(19) -0.001(2) 0.0044(18)
C6 0.039(2) 0.073(3) 0.050(3) 0.007(2) 0.0092(19) 0.004(2)
C7 0.053(3) 0.069(3) 0.039(2) 0.004(2) 0.0115(19) 0.005(2)
C32 0.053(3) 0.058(3) 0.058(3) 0.008(2) 0.012(2) -0.003(2)
C60 0.052(2) 0.047(2) 0.047(2) -0.0043(18) 0.0091(19) -0.0031(19)
C10 0.045(2) 0.053(3) 0.066(3) 0.016(2) -0.001(2) 0.000(2)
C33 0.049(2) 0.051(2) 0.052(2) 0.0082(19) 0.0063(19) 0.0005(19)
C30 0.046(2) 0.043(2) 0.042(2) -0.0034(17) 0.0029(17) -0.0027(18)
C31 0.050(2) 0.051(2) 0.051(2) 0.0090(19) 0.008(2) 0.0023(19)
C62 0.073(3) 0.058(3) 0.062(3) 0.000(2) 0.022(2) -0.012(2)
C34 0.051(2) 0.052(2) 0.055(3) 0.007(2) 0.002(2) 0.005(2)
C61 0.055(3) 0.054(3) 0.060(3) 0.001(2) 0.012(2) -0.004(2)
C41 0.053(2) 0.056(3) 0.047(2) 0.002(2) 0.0087(19) 0.002(2)
C43 0.075(3) 0.068(3) 0.053(3) -0.002(2) 0.023(2) 0.012(3)
C63 0.056(3) 0.076(3) 0.067(3) -0.014(3) 0.021(2) -0.021(3)
C44 0.061(3) 0.054(2) 0.053(3) -0.006(2) 0.013(2) -0.002(2)
C35 0.044(2) 0.051(2) 0.057(3) -0.003(2) 0.0066(19) -0.0039(19)
C23 0.072(3) 0.054(3) 0.062(3) -0.001(2) 0.013(2) 0.017(2)
C64 0.051(3) 0.068(3) 0.064(3) -0.012(2) 0.011(2) -0.005(2)
C42 0.057(3) 0.062(3) 0.065(3) 0.008(2) 0.021(2) 0.007(2)
C65 0.047(2) 0.056(3) 0.058(3) -0.004(2) 0.009(2) -0.004(2)
C11 0.051(3) 0.057(3) 0.104(4) 0.011(3) 0.008(3) -0.002(2)
C22 0.066(3) 0.050(3) 0.073(3) 0.016(2) 0.008(2) 0.012(2)
C50 0.049(2) 0.050(2) 0.052(2) -0.0075(19) 0.0107(19) 0.0001(19)
C21 0.059(3) 0.058(3) 0.068(3) 0.016(2) 0.010(2) 0.008(2)
C51 0.052(3) 0.066(3) 0.073(3) -0.021(3) 0.013(2) -0.010(2)
C53 0.058(3) 0.061(3) 0.061(3) -0.017(2) 0.014(2) -0.004(2)
C25 0.083(4) 0.053(3) 0.058(3) 0.010(2) 0.015(3) 0.020(2)
C54 0.049(3) 0.069(3) 0.074(3) -0.024(3) 0.011(2) -0.004(2)
C52 0.061(3) 0.062(3) 0.080(3) -0.032(3) 0.011(2) -0.011(2)
C36 0.047(3) 0.070(3) 0.089(4) 0.013(3) 0.004(2) 0.004(2)
C12 0.062(3) 0.063(3) 0.063(3) 0.014(2) 0.009(2) -0.003(2)
C45 0.074(3) 0.068(3) 0.060(3) -0.014(2) 0.015(3) -0.006(3)
C24 0.103(4) 0.065(3) 0.064(3) 0.011(2) 0.028(3) 0.026(3)
C55 0.061(3) 0.054(3) 0.065(3) -0.020(2) 0.010(2) -0.009(2)
C13 0.065(3) 0.082(4) 0.076(3) 0.026(3) 0.018(3) -0.004(3)
C14 0.055(3) 0.083(4) 0.102(5) 0.039(4) 0.015(3) 0.002(3)
C26 0.076(4) 0.059(3) 0.094(4) 0.011(3) 0.014(3) 0.024(3)
C15 0.060(3) 0.061(3) 0.138(6) 0.030(4) 0.015(4) -0.008(3)
C56 0.061(3) 0.081(4) 0.083(4) -0.030(3) 0.012(3) 0.004(3)
C46 0.126(6) 0.118(5) 0.104(5) -0.015(4) 0.077(5) -0.009(5)
C16 0.129(7) 0.127(7) 0.220(11) 0.067(7) 0.113(8) 0.016(6)
O1S 0.152(5) 0.151(5) 0.140(5) 0.023(4) 0.068(4) 0.030(4)
C1S 0.081(4) 0.091(4) 0.081(4) -0.001(3) 0.006(3) 0.008(3)
C2S 0.090(5) 0.109(6) 0.134(7) -0.003(5) 0.005(4) 0.025(4)
C3S 0.116(7) 0.111(6) 0.167(9) 0.030(6) 0.013(6) 0.004(5)
C4S 0.155(9) 0.138(8) 0.139(8) 0.049(6) 0.055(7) 0.010(7)
O2S 0.122(7) 0.167(8) 0.120(7) 0.052(7) 0.068(6) 0.047(6)
C5S 0.50(6) 0.33(4) 0.100(14) 0.029(19) 0.10(2) 0.21(4)
C6S 0.54(6) 0.151(17) 0.159(19) 0.059(15) 0.21(3) 0.17(3)
C7S 0.52(5) 0.132(15) 0.113(13) -0.028(11) 0.01(2) 0.20(2)

loop_
_atom_type_symbol
_atom_type_description
_atom_type_scat_dispersion_real
_atom_type_scat_dispersion_imag
_atom_type_scat_source
C C 0.0181 0.0091 'International Tables Vol C Tables 4.2.6.8 and 6.1.1.4'
H H 0.0000 0.0000 'International Tables Vol C Tables 4.2.6.8 and 6.1.1.4'
N N 0.0311 0.0180 'International Tables Vol C Tables 4.2.6.8 and 6.1.1.4'
O O 0.0492 0.0322 'International Tables Vol C Tables 4.2.6.8 and 6.1.1.4'
Mo Mo -0.0483 2.7339 'International Tables Vol C Tables 4.2.6.8 and 6.1.1.4'

loop_
_geom_angle_atom_site_label_1
_geom_angle_atom_site_label_2
_geom_angle_atom_site_label_3
_geom_angle
_geom_angle_site_symmetry_1
Mo2 Mo1 N7 90.02(9) .
Mo2 Mo1 N3 92.65(9) .
N7 Mo1 N3 177.19(12) .
Mo2 Mo1 N5 91.67(10) .
N7 Mo1 N5 89.70(12) .
N3 Mo1 N5 91.07(12) .
Mo2 Mo1 N1 92.52(10) .
N7 Mo1 N1 86.35(12) .
N3 Mo1 N1 92.68(12) .
N5 Mo1 N1 174.23(14) .
Mo1 Mo2 O7 93.62(8) .
Mo1 Mo2 N2 92.88(10) .
O7 Mo2 N2 86.45(12) .
Mo1 Mo2 N4 92.64(9) .
O7 Mo2 N4 173.62(12) .
N2 Mo2 N4 91.98(12) .
Mo1 Mo2 N6 93.72(10) .
O7 Mo2 N6 88.18(12) .
N2 Mo2 N6 171.74(13) .
N4 Mo2 N6 92.67(12) .
C4 N7 Mo1 119.1(3) .
C2 N4 C40 117.9(3) .
C2 N4 Mo2 117.6(3) .
C40 N4 Mo2 124.4(3) .
C2 N3 C30 117.5(3) .
C2 N3 Mo1 117.3(3) .
C30 N3 Mo1 124.8(3) .
C3 N5 C50 117.5(4) .
C3 N5 Mo1 117.1(3) .
C50 N5 Mo1 125.0(3) .
C1 N2 C20 120.6(4) .
C1 N2 Mo2 117.2(3) .
C20 N2 Mo2 120.2(3) .
C1 N1 C10 118.2(4) .
C1 N1 Mo1 116.0(3) .
C10 N1 Mo1 125.2(3) .
C3 N6 C60 119.4(4) .
C3 N6 Mo2 116.2(3) .
C60 N6 Mo2 124.3(3) .
C4 O7 Mo2 117.6(3) .
C35 O3 C36 116.8(4) .
C43 O4 C46 116.3(5) .
C23 O2 C26 117.1(4) .
C14 O1 C16 116.9(6) .
C53 O5 C56 115.7(4) .
N3 C2 N4 119.7(4) .
O7 C4 N7 119.4(4) .
O7 C4 C5 117.3(4) .
N7 C4 C5 123.4(4) .
N2 C1 N1 120.8(4) .
N5 C3 N6 120.9(4) .
C41 C40 C44 118.3(4) .
C41 C40 N4 119.2(4) .
C44 C40 N4 122.5(4) .
C6 C5 C7 117.4(4) .
C6 C5 C4 122.5(4) .
C7 C5 C4 120.1(4) .
C21 C20 C25 118.6(4) .
C21 C20 N2 122.5(4) .
C25 C20 N2 118.8(4) .
C7 C6 C5 120.5(4) 3_667
C6 C7 C5 122.2(4) 3_667
C31 C32 C35 120.5(4) .
C61 C60 C65 118.3(4) .
C61 C60 N6 124.0(4) .
C65 C60 N6 117.7(4) .
C12 C10 C11 118.3(5) .
C12 C10 N1 119.4(4) .
C11 C10 N1 122.3(5) .
C30 C33 C34 121.0(4) .
C31 C30 C33 118.1(4) .
C31 C30 N3 119.7(4) .
C33 C30 N3 122.1(4) .
C32 C31 C30 121.0(4) .
C63 C62 C61 121.2(5) .
C35 C34 C33 120.1(4) .
C60 C61 C62 120.2(5) .
C42 C41 C40 121.1(4) .
O4 C43 C45 116.2(5) .
O4 C43 C42 124.7(5) .
C45 C43 C42 119.1(5) .
C62 C63 C64 119.4(4) .
C62 C63 O6A 113.0(5) .
C64 C63 O6A 127.6(6) .
C62 C63 O6B 130.6(7) .
C64 C63 O6B 109.5(7) .
O6A C63 O6B 20.1(5) .
C45 C44 C40 120.2(5) .
C34 C35 O3 124.7(4) .
C34 C35 C32 119.4(4) .
O3 C35 C32 115.9(4) .
C22 C23 O2 123.9(4) .
C22 C23 C24 120.1(5) .
O2 C23 C24 115.8(5) .
C65 C64 C63 119.3(5) .
C43 C42 C41 120.2(5) .
C64 C65 C60 121.5(4) .
C15 C11 C10 119.4(6) .
C23 C22 C21 119.8(4) .
C55 C50 C51 117.6(4) .
C55 C50 N5 119.6(4) .
C51 C50 N5 122.8(4) .
C20 C21 C22 120.6(5) .
C52 C51 C50 120.6(4) .
O5 C53 C54 124.9(4) .
O5 C53 C52 115.9(4) .
C54 C53 C52 119.2(4) .
C24 C25 C20 121.1(4) .
C53 C54 C55 119.7(4) .
C51 C52 C53 121.3(4) .
C10 C12 C13 122.1(5) .
C44 C45 C43 121.1(5) .
C25 C24 C23 119.7(5) .
C50 C55 C54 121.7(4) .
C14 C13 C12 119.4(6) .
C15 C14 C13 119.3(5) .
C15 C14 O1 115.4(6) .
C13 C14 O1 125.3(7) .
C14 C15 C11 121.5(6) .
C63 O6A C66A 113.6(7) .
C63 O6B C66B 108.6(12) .
C4S O1S C1S 107.4(5) .
O1S C1S C2S 108.6(5) .
C1S C2S C3S 102.4(5) .
C4S C3S C2S 104.8(6) .
O1S C4S C3S 107.4(6) .
C5S O2S C8S 102.2(8) .
O2S C5S C6S 111.7(8) .
C7S C6S C5S 101.7(9) .
C6S C7S C8S 102.7(9) .
O2S C8S C7S 105.8(9) .
C12S O3S C9S 105.1(9) .
O3S C9S C10S 108.6(9) .
C9S C10S C11S 98.6(10) .
C10S C11S C12S 101.6(11) .
O3S C12S C11S 103.4(10) .
C13S O4S C16S 105.0(9) .
O4S C13S C14S 108.3(9) .
C15S C14S C13S 98.3(10) .
C16S C15S C14S 104.0(10) .
C15S C16S O4S 105.2(9) .
C20S O5S C17S 103.9(11) .
O5S C20S C19S 107.8(9) .
C20S C19S C18S 105.0(8) .
C19S C18S C17S 104.1(10) .
O5S C17S C18S 103.7(11) .

loop_
_geom_bond_atom_site_label_1
_geom_bond_atom_site_label_2
_geom_bond_distance
_geom_bond_site_symmetry_2
Mo1 Mo2 2.0892(5) .
Mo1 N7 2.148(3) .
Mo1 N3 2.152(3) .
Mo1 N5 2.164(3) .
Mo1 N1 2.172(4) .
Mo2 O7 2.119(3) .
Mo2 N2 2.138(4) .
Mo2 N4 2.139(3) .
Mo2 N6 2.141(3) .
N7 C4 1.296(5) .
N4 C2 1.331(5) .
N4 C40 1.425(5) .
N3 C2 1.316(5) .
N3 C30 1.425(5) .
N5 C3 1.316(5) .
N5 C50 1.416(5) .
N2 C1 1.320(6) .
N2 C20 1.427(6) .
N1 C1 1.321(6) .
N1 C10 1.433(6) .
N6 C3 1.326(5) .
N6 C60 1.419(5) .
O7 C4 1.284(5) .
O3 C35 1.375(5) .
O3 C36 1.427(6) .
O4 C43 1.369(6) .
O4 C46 1.423(8) .
O2 C23 1.381(6) .
O2 C26 1.387(6) .
O1 C14 1.384(7) .
O1 C16 1.408(10) .
O5 C53 1.372(5) .
O5 C56 1.417(6) .
C4 C5 1.494(5) .
C40 C41 1.392(6) .
C40 C44 1.397(6) .
C5 C6 1.379(6) .
C5 C7 1.383(6) .
C20 C21 1.371(6) .
C20 C25 1.381(7) .
C6 C7 1.376(6) 3_667
C7 C6 1.376(6) 3_667
C32 C31 1.379(6) .
C32 C35 1.385(6) .
C60 C61 1.379(6) .
C60 C65 1.396(6) .
C10 C12 1.367(7) .
C10 C11 1.405(7) .
C33 C30 1.387(6) .
C33 C34 1.393(6) .
C30 C31 1.383(6) .
C62 C63 1.375(7) .
C62 C61 1.384(6) .
C34 C35 1.370(6) .
C41 C42 1.383(6) .
C43 C45 1.382(7) .
C43 C42 1.382(7) .
C63 C64 1.384(7) .
C63 O6A 1.394(8) .
C63 O6B 1.407(13) .
C44 C45 1.379(7) .
C23 C22 1.359(7) .
C23 C24 1.384(7) .
C64 C65 1.384(6) .
C11 C15 1.380(8) .
C22 C21 1.400(7) .
C50 C55 1.383(6) .
C50 C51 1.397(6) .
C51 C52 1.377(7) .
C53 C54 1.374(6) .
C53 C52 1.379(7) .
C25 C24 1.375(7) .
C54 C55 1.398(7) .
C12 C13 1.387(7) .
C13 C14 1.377(8) .
C14 C15 1.375(9) .
O6A C66A 1.469(12) .
O6B C66B 1.51(2) .
O1S C4S 1.423(7) .
O1S C1S 1.435(6) .
C1S C2S 1.479(6) .
C2S C3S 1.483(6) .
C3S C4S 1.472(7) .
O2S C5S 1.441(9) .
O2S C8S 1.450(9) .
C5S C6S 1.488(8) .
C6S C7S 1.476(9) .
C7S C8S 1.489(8) .
O3S C12S 1.448(9) .
O3S C9S 1.457(9) .
C9S C10S 1.482(9) .
C10S C11S 1.486(9) .
C11S C12S 1.496(9) .
O4S C13S 1.457(9) .
O4S C16S 1.463(9) .
C13S C14S 1.497(9) .
C14S C15S 1.484(9) .
C15S C16S 1.467(8) .
O5S C20S 1.446(9) .
O5S C17S 1.450(10) .
C20S C19S 1.478(8) .
C19S C18S 1.483(8) .
C18S C17S 1.484(9) .
